data_2233056
loop_
_publ_author_name
'Peng, Wei-Dong'
'Chen, Sheng-Chun'
'An, Jie'
'Sun, Fu-An'
'Chen, Qun'

_publ_section_title
;
 Redetermination of 2,4'-methylenediphenol
;
_journal_coeditor_code ZQ2130
_journal_issue 12
_journal_name_full 'Acta Crystallographica Section E'
_journal_page_first o3143
_journal_paper_doi 10.1107/S1600536811044989
_journal_volume 67
_journal_year 2011
_chemical_formula_moiety 'C13 H12 O2'
_chemical_formula_sum 'C13 H12 O2'
_chemical_formula_weight 200.23
_chemical_name_common
;
2,4'-dihydroxydiphenylmethane
;
_chemical_name_systematic
;
2,4'-methylenediphenol
;
_space_group_IT_number 14
_symmetry_cell_setting monoclinic
_symmetry_space_group_name_Hall '-P 2ybc'
_symmetry_space_group_name_H-M 'P 1 21/c 1'
_atom_sites_solution_hydrogens geom
_atom_sites_solution_primary direct
_atom_sites_solution_secondary difmap
_audit_creation_method SHELXL-97
_cell_angle_alpha 90.00
_cell_angle_beta 96.660(2)
_cell_angle_gamma 90.00
_cell_formula_units_Z 4
_cell_length_a 5.0923(5)
_cell_length_b 15.3743(14)
_cell_length_c 13.2321(12)
_cell_measurement_reflns_used 1692
_cell_measurement_temperature 296(2)
_cell_measurement_theta_max 24.93
_cell_measurement_theta_min 3.07
_cell_volume 1028.96(17)
_computing_cell_refinement 'APEX2 and SAINT (Bruker, 2007)'
_computing_data_collection 'APEX2 (Bruker, 2007)'
_computing_data_reduction 'SAINT (Bruker, 2007)'
_computing_molecular_graphics 'SHELXTL (Sheldrick, 2008) and DIAMOND (Brandenburg, 2005)'
_computing_publication_material 'SHELXTL (Sheldrick, 2008)'
_computing_structure_refinement 'SHELXTL (Sheldrick, 2008)'
_computing_structure_solution 'SHELXTL (Sheldrick, 2008)'
_diffrn_ambient_temperature 296(2)
_diffrn_measured_fraction_theta_full 0.995
_diffrn_measured_fraction_theta_max 0.995
_diffrn_measurement_device_type 'Bruker APEXII CCD area-detector'
_diffrn_measurement_method 'phi and omega scans'
_diffrn_radiation_monochromator graphite
_diffrn_radiation_source 'fine-focus sealed tube'
_diffrn_radiation_type MoK\a
_diffrn_radiation_wavelength 0.71073
_diffrn_reflns_av_R_equivalents 0.0251
_diffrn_reflns_av_sigmaI/netI 0.0273
_diffrn_reflns_limit_h_max 6
_diffrn_reflns_limit_h_min -6
_diffrn_reflns_limit_k_max 18
_diffrn_reflns_limit_k_min -16
_diffrn_reflns_limit_l_max 16
_diffrn_reflns_limit_l_min -13
_diffrn_reflns_number 5900
_diffrn_reflns_theta_full 25.50
_diffrn_reflns_theta_max 25.50
_diffrn_reflns_theta_min 2.04
_exptl_absorpt_coefficient_mu 0.086
_exptl_absorpt_correction_T_max 0.978
_exptl_absorpt_correction_T_min 0.975
_exptl_absorpt_correction_type multi-scan
_exptl_absorpt_process_details '(SADABS; Bruker, 2007)'
_exptl_crystal_colour colourless
_exptl_crystal_density_diffrn 1.293
_exptl_crystal_density_method 'not measured'
_exptl_crystal_description block
_exptl_crystal_F_000 424
_exptl_crystal_size_max 0.30
_exptl_crystal_size_mid 0.28
_exptl_crystal_size_min 0.26
_refine_diff_density_max 0.155
_refine_diff_density_min -0.199
_refine_ls_extinction_method none
_refine_ls_goodness_of_fit_ref 1.035
_refine_ls_hydrogen_treatment constr
_refine_ls_matrix_type full
_refine_ls_number_parameters 138
_refine_ls_number_reflns 1904
_refine_ls_number_restraints 0
_refine_ls_restrained_S_all 1.035
_refine_ls_R_factor_all 0.0628
_refine_ls_R_factor_gt 0.0430
_refine_ls_shift/su_max 0.000
_refine_ls_shift/su_mean 0.000
_refine_ls_structure_factor_coef Fsqd
_refine_ls_weighting_details 'calc w=1/[\s^2^(Fo^2^)+(0.0749P)^2^+0.2818P] where P=(Fo^2^+2Fc^2^)/3'
_refine_ls_weighting_scheme calc
_refine_ls_wR_factor_gt 0.1175
_refine_ls_wR_factor_ref 0.1440
_reflns_number_gt 1404
_reflns_number_total 1904
_reflns_threshold_expression I>2sigma(I)
_cod_data_source_file zq2130.cif
_cod_data_source_block I
_cod_original_sg_symbol_H-M 'P 21/c'
_cod_database_code 2233056
_cod_database_fobs_code 2233056

loop_
_symmetry_equiv_pos_as_xyz
'x, y, z'
'-x, y+1/2, -z+1/2'
'-x, -y, -z'
'x, -y-1/2, z-1/2'

loop_
_atom_site_type_symbol
_atom_site_label
_atom_site_fract_x
_atom_site_fract_y
_atom_site_fract_z
_atom_site_U_iso_or_equiv
_atom_site_adp_type
_atom_site_calc_flag
_atom_site_refinement_flags
_atom_site_occupancy
_atom_site_symmetry_multiplicity
C C1 0.4293(4) 1.00937(12) 0.83972(14) 0.0379(5) Uani d . 1 1
C C2 0.2466(4) 0.94424(14) 0.84369(15) 0.0441(5) Uani d . 1 1
H H2 0.1297 0.9454 0.8927 0.053 Uiso calc R 1 1
C C3 0.2377(4) 0.87678(13) 0.77407(15) 0.0441(5) Uani d . 1 1
H H3 0.1138 0.8327 0.7769 0.053 Uiso calc R 1 1
C C4 0.4087(4) 0.87356(12) 0.70047(14) 0.0393(5) Uani d . 1 1
C C5 0.5900(4) 0.94019(14) 0.69828(15) 0.0455(5) Uani d . 1 1
H H5 0.7077 0.9392 0.6495 0.055 Uiso calc R 1 1
C C6 0.6006(4) 1.00814(13) 0.76676(15) 0.0438(5) Uani d . 1 1
H H6 0.7227 1.0528 0.7636 0.053 Uiso calc R 1 1
C C7 0.3999(4) 0.79840(14) 0.62684(17) 0.0548(6) Uani d . 1 1
H H7A 0.3855 0.7447 0.6644 0.066 Uiso calc R 1 1
H H7B 0.5656 0.7966 0.5974 0.066 Uiso calc R 1 1
C C8 0.1742(4) 0.80219(12) 0.54106(14) 0.0384(5) Uani d . 1 1
C C9 0.0121(4) 0.73108(12) 0.51658(14) 0.0381(5) Uani d . 1 1
C C10 -0.1909(4) 0.73465(14) 0.43729(15) 0.0469(5) Uani d . 1 1
H H10 -0.2967 0.6861 0.4214 0.056 Uiso calc R 1 1
C C11 -0.2353(4) 0.81017(15) 0.38226(16) 0.0538(6) Uani d . 1 1
H H11 -0.3720 0.8128 0.3292 0.065 Uiso calc R 1 1
C C12 -0.0785(5) 0.88160(15) 0.40538(16) 0.0563(6) Uani d . 1 1
H H12 -0.1087 0.9327 0.3682 0.068 Uiso calc R 1 1
C C13 0.1238(4) 0.87742(14) 0.48385(17) 0.0514(6) Uani d . 1 1
H H13 0.2294 0.9261 0.4990 0.062 Uiso calc R 1 1
O O1 0.4294(3) 1.07617(10) 0.90993(12) 0.0556(4) Uani d . 1 1
H H1 0.5765 1.0985 0.9185 0.083 Uiso calc R 1 1
O O2 0.0601(3) 0.65582(10) 0.57267(12) 0.0551(4) Uani d . 1 1
H H2A -0.0787 0.6291 0.5742 0.083 Uiso calc R 1 1

loop_
_atom_site_aniso_label
_atom_site_aniso_U_11
_atom_site_aniso_U_22
_atom_site_aniso_U_33
_atom_site_aniso_U_12
_atom_site_aniso_U_13
_atom_site_aniso_U_23
C1 0.0381(10) 0.0335(10) 0.0397(10) 0.0055(8) -0.0058(8) -0.0021(8)
C2 0.0392(10) 0.0521(12) 0.0416(11) -0.0007(9) 0.0075(8) -0.0011(9)
C3 0.0379(11) 0.0413(11) 0.0516(12) -0.0055(8) -0.0012(9) 0.0010(9)
C4 0.0345(10) 0.0409(11) 0.0396(10) 0.0086(8) -0.0083(8) -0.0030(8)
C5 0.0349(10) 0.0595(13) 0.0421(11) 0.0011(9) 0.0046(8) -0.0029(9)
C6 0.0379(10) 0.0425(11) 0.0498(12) -0.0069(8) 0.0008(9) 0.0003(9)
C7 0.0519(13) 0.0518(13) 0.0559(13) 0.0186(10) -0.0146(10) -0.0147(10)
C8 0.0382(10) 0.0401(11) 0.0358(10) 0.0070(8) -0.0005(8) -0.0064(8)
C9 0.0383(10) 0.0390(11) 0.0376(10) 0.0056(8) 0.0071(8) 0.0017(8)
C10 0.0421(11) 0.0485(13) 0.0480(12) -0.0038(9) -0.0031(9) -0.0053(9)
C11 0.0525(13) 0.0639(15) 0.0409(11) 0.0062(11) -0.0118(9) 0.0020(10)
C12 0.0654(15) 0.0503(14) 0.0503(13) 0.0064(11) -0.0054(11) 0.0125(10)
C13 0.0530(13) 0.0403(12) 0.0584(13) -0.0035(10) -0.0038(10) 0.0025(10)
O1 0.0550(9) 0.0489(9) 0.0616(10) 0.0010(7) 0.0004(8) -0.0201(7)
O2 0.0504(9) 0.0460(9) 0.0671(10) -0.0005(7) -0.0008(7) 0.0169(7)

loop_
_atom_type_symbol
_atom_type_description
_atom_type_scat_dispersion_real
_atom_type_scat_dispersion_imag
_atom_type_scat_source
C C 0.0033 0.0016 'International Tables Vol C Tables 4.2.6.8 and 6.1.1.4'
H H 0.0000 0.0000 'International Tables Vol C Tables 4.2.6.8 and 6.1.1.4'
O O 0.0106 0.0060 'International Tables Vol C Tables 4.2.6.8 and 6.1.1.4'

loop_
_geom_angle_atom_site_label_1
_geom_angle_atom_site_label_2
_geom_angle_atom_site_label_3
_geom_angle
C2 C1 C6 120.35(18)
C2 C1 O1 117.60(18)
C6 C1 O1 122.04(18)
C1 C2 C3 119.42(19)
C1 C2 H2 120.3
C3 C2 H2 120.3
C4 C3 C2 121.45(19)
C4 C3 H3 119.3
C2 C3 H3 119.3
C3 C4 C5 117.77(18)
C3 C4 C7 120.60(19)
C5 C4 C7 121.62(19)
C6 C5 C4 121.51(19)
C6 C5 H5 119.2
C4 C5 H5 119.2
C1 C6 C5 119.49(19)
C1 C6 H6 120.3
C5 C6 H6 120.3
C4 C7 C8 114.59(16)
C4 C7 H7A 108.6
C8 C7 H7A 108.6
C4 C7 H7B 108.6
C8 C7 H7B 108.6
H7A C7 H7B 107.6
C9 C8 C13 117.51(17)
C9 C8 C7 121.52(18)
C13 C8 C7 120.97(18)
O2 C9 C8 118.16(17)
O2 C9 C10 120.67(18)
C8 C9 C10 121.17(18)
C11 C10 C9 119.79(19)
C11 C10 H10 120.1
C9 C10 H10 120.1
C12 C11 C10 120.15(19)
C12 C11 H11 119.9
C10 C11 H11 119.9
C11 C12 C13 119.8(2)
C11 C12 H12 120.1
C13 C12 H12 120.1
C12 C13 C8 121.6(2)
C12 C13 H13 119.2
C8 C13 H13 119.2
C1 O1 H1 109.5
C9 O2 H2A 109.5

loop_
_geom_bond_atom_site_label_1
_geom_bond_atom_site_label_2
_geom_bond_distance
C1 C2 1.372(3)
C1 C6 1.374(3)
C1 O1 1.385(2)
C2 C3 1.384(3)
C2 H2 0.9300
C3 C4 1.381(3)
C3 H3 0.9300
C4 C5 1.382(3)
C4 C7 1.509(3)
C5 C6 1.380(3)
C5 H5 0.9300
C6 H6 0.9300
C7 C8 1.520(3)
C7 H7A 0.9700
C7 H7B 0.9700
C8 C9 1.386(3)
C8 C13 1.390(3)
C9 O2 1.381(2)
C9 C10 1.386(3)
C10 C11 1.375(3)
C10 H10 0.9300
C11 C12 1.371(3)
C11 H11 0.9300
C12 C13 1.377(3)
C12 H12 0.9300
C13 H13 0.9300
O1 H1 0.8200
O2 H2A 0.8200

loop_
_geom_hbond_atom_site_label_D
_geom_hbond_atom_site_label_H
_geom_hbond_atom_site_label_A
_geom_hbond_site_symmetry_A
_geom_hbond_distance_DH
_geom_hbond_distance_HA
_geom_hbond_distance_DA
_geom_hbond_angle_DHA
_geom_hbond_publ_flag
O1 H1 O2 2_656 0.82 2.04 2.859(2) 175 yes
O2 H2A O1 2_546 0.82 2.00 2.811(2) 173 yes

loop_
_geom_torsion_atom_site_label_1
_geom_torsion_atom_site_label_2
_geom_torsion_atom_site_label_3
_geom_torsion_atom_site_label_4
_geom_torsion
C6 C1 C2 C3 0.6(3)
O1 C1 C2 C3 179.23(16)
C1 C2 C3 C4 -0.1(3)
C2 C3 C4 C5 -0.1(3)
C2 C3 C4 C7 178.59(17)
C3 C4 C5 C6 -0.3(3)
C7 C4 C5 C6 -178.93(18)
C2 C1 C6 C5 -0.9(3)
O1 C1 C6 C5 -179.51(17)
C4 C5 C6 C1 0.8(3)
C3 C4 C7 C8 77.4(3)
C5 C4 C7 C8 -104.0(2)
C4 C7 C8 C9 -131.1(2)
C4 C7 C8 C13 49.1(3)
C13 C8 C9 O2 179.89(18)
C7 C8 C9 O2 0.2(3)
C13 C8 C9 C10 0.7(3)
C7 C8 C9 C10 -179.05(18)
O2 C9 C10 C11 -179.92(19)
C8 C9 C10 C11 -0.7(3)
C9 C10 C11 C12 0.3(3)
C10 C11 C12 C13 0.1(4)
C11 C12 C13 C8 -0.1(4)
C9 C8 C13 C12 -0.3(3)
C7 C8 C13 C12 179.5(2)

loop_
_cod_related_entry_id
_cod_related_entry_database
_cod_related_entry_code
1 ChemSpider 68101
